data_7046064
loop_
_publ_author_name
'Curnock, Emily'
'Levason, William'
'Light, Mark E.'
'Luthra, Sajinder K.'
'McRobbie, Graeme'
'Monzittu, Francesco M.'
'Reid, Gillian'
'Williams, R. Nathan'

_publ_section_title
;
 Group 3 metal trihalide complexes with neutral N-donor ligands -
 exploring their affinity towards fluoride.
;
_journal_issue 17
_journal_name_full 'Dalton transactions (Cambridge, England : 2003)'
_journal_page_first 6059
_journal_page_last 6068
_journal_paper_doi 10.1039/c8dt00480c
_journal_volume 47
_journal_year 2018
_chemical_formula_moiety 'C15 H11 Cl3 N3 Sc'
_chemical_formula_sum 'C15 H11 Cl3 N3 Sc'
_chemical_formula_weight 384.58
_space_group_crystal_system monoclinic
_space_group_IT_number 14
_space_group_name_Hall '-P 2yn'
_space_group_name_H-M_alt 'P 1 21/n 1'
_symmetry_space_group_name_Hall '-P 2yn'
_symmetry_space_group_name_H-M 'P 1 21/n 1'
_atom_sites_solution_hydrogens geom
_audit_creation_method SHELXL-2014/7
_audit_update_record
;
2017-12-11 deposited with the CCDC.
2018-03-02 downloaded from the CCDC.
;
_cell_angle_alpha 90
_cell_angle_beta 106.779(13)
_cell_angle_gamma 90
_cell_formula_units_Z 4
_cell_length_a 8.5434(12)
_cell_length_b 13.9045(12)
_cell_length_c 14.0175(16)
_cell_measurement_reflns_used 3065
_cell_measurement_temperature 100(2)
_cell_measurement_theta_max 31.8120
_cell_measurement_theta_min 2.4970
_cell_volume 1594.3(3)
_computing_cell_refinement 'Bruker FRAMBO'
_computing_data_collection 'Bruker FRAMBO'
_computing_data_reduction 'Bruker SAINT'
_computing_molecular_graphics 'Bruker SHELXTL'
_computing_publication_material 'Bruker SHELXTL'
_computing_structure_refinement 'SHELXL-2014/7 (Sheldrick, 2014)'
_computing_structure_solution 'Bruker SHELXTL'
_diffrn_ambient_temperature 100(2)
_diffrn_detector_area_resol_mean 28.5714
_diffrn_measured_fraction_theta_full 1.000
_diffrn_measured_fraction_theta_max 1.000
_diffrn_measurement_device_type 'Rigaku AFC12 (Right)'
_diffrn_measurement_method 'profile data from \w-scans'
_diffrn_radiation_type MoK\a
_diffrn_radiation_wavelength 0.71073
_diffrn_reflns_av_R_equivalents 0.1488
_diffrn_reflns_av_unetI/netI 0.1400
_diffrn_reflns_Laue_measured_fraction_full 1.000
_diffrn_reflns_Laue_measured_fraction_max 1.000
_diffrn_reflns_limit_h_max 8
_diffrn_reflns_limit_h_min -10
_diffrn_reflns_limit_k_max 17
_diffrn_reflns_limit_k_min -17
_diffrn_reflns_limit_l_max 16
_diffrn_reflns_limit_l_min -17
_diffrn_reflns_number 14466
_diffrn_reflns_point_group_measured_fraction_full 1.000
_diffrn_reflns_point_group_measured_fraction_max 1.000
_diffrn_reflns_theta_full 25.242
_diffrn_reflns_theta_max 25.998
_diffrn_reflns_theta_min 2.109
_diffrn_source 'Rotating Anode'
_exptl_absorpt_coefficient_mu 0.961
_exptl_absorpt_correction_T_max 1.00000
_exptl_absorpt_correction_T_min 0.58579
_exptl_absorpt_correction_type multi-scan
_exptl_absorpt_process_details
; 
CrysAlisPro 1.171.38.41 (Rigaku Oxford Diffraction, 2015) 
Empirical absorption correction using spherical harmonics, 
 implemented in SCALE3 ABSPACK scaling algorithm. 
;
_exptl_crystal_colour Colourless
_exptl_crystal_density_diffrn 1.602
_exptl_crystal_description Block
_exptl_crystal_F_000 776
_exptl_crystal_size_max 0.020
_exptl_crystal_size_mid 0.018
_exptl_crystal_size_min 0.017
_refine_diff_density_max 0.565
_refine_diff_density_min -0.415
_refine_diff_density_rms 0.110
_refine_ls_extinction_method none
_refine_ls_goodness_of_fit_ref 1.031
_refine_ls_hydrogen_treatment constr
_refine_ls_matrix_type full
_refine_ls_number_parameters 199
_refine_ls_number_reflns 3144
_refine_ls_number_restraints 0
_refine_ls_restrained_S_all 1.031
_refine_ls_R_factor_all 0.1511
_refine_ls_R_factor_gt 0.0704
_refine_ls_shift/su_max 0.000
_refine_ls_shift/su_mean 0.000
_refine_ls_structure_factor_coef Fsqd
_refine_ls_weighting_details 'w=1/[\s^2^(Fo^2^)+(0.0432P)^2^] where P=(Fo^2^+2Fc^2^)/3'
_refine_ls_weighting_scheme calc
_refine_ls_wR_factor_gt 0.1156
_refine_ls_wR_factor_ref 0.1446
_reflns_Friedel_coverage 0.000
_reflns_number_gt 1750
_reflns_number_total 3144
_reflns_threshold_expression 'I > 2\s(I)'
_cod_data_source_file c8dt00480c2.cif
_cod_data_source_block 2016fmm7662-36r0
_cod_depositor_comments 'Adding full bibliography for 7046064--7046071.cif.'
_cod_database_code 7046064
_shelx_shelxl_version_number 2014/7
_shelx_space_group_comment
; 
The symmetry employed for this shelxl refinement is uniquely defined 
by the following loop, which should always be used as a source of 
symmetry information in preference to the above space-group names. 
They are only intended as comments. 
;
_shelx_estimated_absorpt_t_min 0.981
_shelx_estimated_absorpt_t_max 0.984

loop_
_space_group_symop_operation_xyz
'x, y, z'
'-x+1/2, y+1/2, -z+1/2'
'-x, -y, -z'
'x-1/2, -y-1/2, z-1/2'

loop_
_atom_site_label
_atom_site_type_symbol
_atom_site_fract_x
_atom_site_fract_y
_atom_site_fract_z
_atom_site_U_iso_or_equiv
_atom_site_adp_type
_atom_site_occupancy
_atom_site_site_symmetry_order
_atom_site_calc_flag
_atom_site_refinement_flags_posn
_atom_site_refinement_flags_adp
Sc1 Sc 1.04445(15) 0.12769(7) 0.21471(8) 0.0228(3) Uani 1 1 d . .
Cl1 Cl 0.7841(2) 0.15691(10) 0.09317(11) 0.0359(4) Uani 1 1 d . .
Cl2 Cl 1.1987(2) 0.14860(11) 0.09805(11) 0.0386(5) Uani 1 1 d . .
Cl3 Cl 1.29418(19) 0.09450(9) 0.34953(10) 0.0265(4) Uani 1 1 d . .
N1 N 0.9893(6) -0.0290(3) 0.2141(3) 0.0243(12) Uani 1 1 d . .
N2 N 0.9209(6) 0.0983(3) 0.3318(3) 0.0229(11) Uani 1 1 d . .
N3 N 1.0115(6) 0.2672(3) 0.2876(3) 0.0209(11) Uani 1 1 d . .
C1 C 1.0328(8) -0.0900(4) 0.1524(4) 0.0312(16) Uani 1 1 d . .
H1 H 1.0697 -0.0645 0.0999 0.037 Uiso 1 1 calc R U
C2 C 1.0263(8) -0.1882(4) 0.1620(5) 0.0357(17) Uani 1 1 d . .
H2 H 1.0581 -0.2299 0.1172 0.043 Uiso 1 1 calc R U
C3 C 0.9724(8) -0.2243(4) 0.2383(5) 0.0366(18) Uani 1 1 d . .
H3 H 0.9695 -0.2919 0.2476 0.044 Uiso 1 1 calc R U
C4 C 0.9227(8) -0.1632(4) 0.3012(4) 0.0287(15) Uani 1 1 d . .
H4 H 0.8833 -0.1877 0.3533 0.034 Uiso 1 1 calc R U
C5 C 0.9319(7) -0.0647(4) 0.2864(4) 0.0242(15) Uani 1 1 d . .
C6 C 0.8810(8) 0.0084(4) 0.3491(4) 0.0233(14) Uani 1 1 d . .
C7 C 0.8000(8) -0.0122(4) 0.4182(4) 0.0299(16) Uani 1 1 d . .
H7 H 0.7713 -0.0765 0.4289 0.036 Uiso 1 1 calc R U
C8 C 0.7612(8) 0.0625(4) 0.4716(4) 0.0319(16) Uani 1 1 d . .
H8 H 0.7028 0.0499 0.5185 0.038 Uiso 1 1 calc R U
C9 C 0.8065(8) 0.1552(4) 0.4576(4) 0.0286(15) Uani 1 1 d . .
H9 H 0.7831 0.2068 0.4958 0.034 Uiso 1 1 calc R U
C10 C 0.8874(7) 0.1715(4) 0.3861(4) 0.0209(13) Uani 1 1 d . .
C11 C 0.9383(7) 0.2667(4) 0.3603(4) 0.0200(13) Uani 1 1 d . .
C12 C 0.9127(7) 0.3499(4) 0.4066(4) 0.0258(15) Uani 1 1 d . .
H12 H 0.8646 0.3480 0.4598 0.031 Uiso 1 1 calc R U
C13 C 0.9582(8) 0.4360(4) 0.3743(4) 0.0279(15) Uani 1 1 d . .
H13 H 0.9406 0.4945 0.4048 0.034 Uiso 1 1 calc R U
C14 C 1.0287(8) 0.4375(4) 0.2986(4) 0.0283(15) Uani 1 1 d . .
H14 H 1.0592 0.4966 0.2750 0.034 Uiso 1 1 calc R U
C15 C 1.0547(8) 0.3516(4) 0.2573(4) 0.0286(15) Uani 1 1 d . .
H15 H 1.1053 0.3522 0.2052 0.034 Uiso 1 1 calc R U

loop_
_atom_site_aniso_label
_atom_site_aniso_U_11
_atom_site_aniso_U_22
_atom_site_aniso_U_33
_atom_site_aniso_U_23
_atom_site_aniso_U_13
_atom_site_aniso_U_12
Sc1 0.0244(8) 0.0217(6) 0.0219(6) 0.0006(5) 0.0059(5) 0.0001(5)
Cl1 0.0314(11) 0.0371(9) 0.0321(9) -0.0011(7) -0.0022(8) 0.0028(8)
Cl2 0.0397(12) 0.0498(10) 0.0294(8) 0.0030(7) 0.0151(8) -0.0039(8)
Cl3 0.0248(10) 0.0257(7) 0.0275(8) 0.0053(6) 0.0052(7) -0.0019(7)
N1 0.020(3) 0.023(3) 0.025(3) -0.005(2) -0.002(2) 0.000(2)
N2 0.021(3) 0.026(3) 0.021(3) 0.000(2) 0.004(2) -0.001(2)
N3 0.019(3) 0.018(2) 0.023(3) -0.002(2) 0.001(2) -0.003(2)
C1 0.027(4) 0.031(3) 0.029(3) 0.000(3) -0.003(3) 0.008(3)
C2 0.026(5) 0.033(4) 0.039(4) -0.010(3) -0.004(3) 0.006(3)
C3 0.030(5) 0.019(3) 0.047(4) -0.001(3) -0.009(3) 0.000(3)
C4 0.025(4) 0.022(3) 0.034(3) 0.004(3) 0.001(3) -0.008(3)
C5 0.019(4) 0.022(3) 0.024(3) 0.003(3) -0.005(3) 0.004(3)
C6 0.018(4) 0.026(3) 0.022(3) 0.006(3) -0.001(3) -0.001(3)
C7 0.031(4) 0.025(3) 0.029(4) 0.010(3) 0.002(3) -0.005(3)
C8 0.026(5) 0.043(4) 0.026(3) 0.017(3) 0.007(3) -0.002(3)
C9 0.035(4) 0.034(3) 0.018(3) 0.004(3) 0.009(3) 0.009(3)
C10 0.009(4) 0.026(3) 0.023(3) 0.005(3) -0.003(3) 0.001(3)
C11 0.015(4) 0.023(3) 0.021(3) 0.002(2) 0.003(3) 0.001(3)
C12 0.022(4) 0.029(3) 0.021(3) 0.000(3) -0.003(3) 0.002(3)
C13 0.023(4) 0.029(3) 0.025(3) -0.007(3) -0.004(3) 0.002(3)
C14 0.024(4) 0.019(3) 0.036(4) 0.008(3) -0.001(3) -0.005(3)
C15 0.025(4) 0.029(3) 0.030(3) 0.002(3) 0.004(3) 0.000(3)

loop_
_atom_type_symbol
_atom_type_description
_atom_type_scat_dispersion_real
_atom_type_scat_dispersion_imag
_atom_type_scat_source
C C 0.0033 0.0016 'International Tables Vol C Tables 4.2.6.8 and 6.1.1.4'
H H 0.0000 0.0000 'International Tables Vol C Tables 4.2.6.8 and 6.1.1.4'
N N 0.0061 0.0033 'International Tables Vol C Tables 4.2.6.8 and 6.1.1.4'
Cl Cl 0.1484 0.1585 'International Tables Vol C Tables 4.2.6.8 and 6.1.1.4'
Sc Sc 0.2519 0.3716 'International Tables Vol C Tables 4.2.6.8 and 6.1.1.4'

loop_
_geom_angle_atom_site_label_1
_geom_angle_atom_site_label_2
_geom_angle_atom_site_label_3
_geom_angle
N1 Sc1 N2 71.30(17)
N1 Sc1 N3 142.34(18)
N2 Sc1 N3 71.09(16)
N1 Sc1 Cl2 105.85(14)
N2 Sc1 Cl2 174.21(14)
N3 Sc1 Cl2 111.79(13)
N1 Sc1 Cl1 90.63(13)
N2 Sc1 Cl1 90.85(13)
N3 Sc1 Cl1 87.98(13)
Cl2 Sc1 Cl1 94.25(7)
N1 Sc1 Cl3 87.42(13)
N2 Sc1 Cl3 83.67(13)
N3 Sc1 Cl3 90.42(13)
Cl2 Sc1 Cl3 91.21(7)
Cl1 Sc1 Cl3 174.52(7)
C1 N1 C5 118.9(5)
C1 N1 Sc1 121.7(4)
C5 N1 Sc1 118.8(3)
C6 N2 C10 119.8(5)
C6 N2 Sc1 120.3(4)
C10 N2 Sc1 119.9(3)
C15 N3 C11 118.6(5)
C15 N3 Sc1 122.1(4)
C11 N3 Sc1 119.2(3)
N1 C1 C2 122.7(6)
N1 C1 H1 118.6
C2 C1 H1 118.6
C1 C2 C3 118.1(6)
C1 C2 H2 120.9
C3 C2 H2 120.9
C2 C3 C4 120.5(5)
C2 C3 H3 119.8
C4 C3 H3 119.8
C3 C4 C5 118.1(6)
C3 C4 H4 121.0
C5 C4 H4 121.0
N1 C5 C4 121.7(5)
N1 C5 C6 115.2(5)
C4 C5 C6 123.1(5)
N2 C6 C7 121.9(5)
N2 C6 C5 113.5(5)
C7 C6 C5 124.5(5)
C6 C7 C8 118.5(5)
C6 C7 H7 120.8
C8 C7 H7 120.8
C7 C8 C9 120.5(6)
C7 C8 H8 119.7
C9 C8 H8 119.7
C8 C9 C10 118.3(5)
C8 C9 H9 120.9
C10 C9 H9 120.9
N2 C10 C9 120.9(5)
N2 C10 C11 114.5(5)
C9 C10 C11 124.6(5)
N3 C11 C12 121.9(5)
N3 C11 C10 115.3(5)
C12 C11 C10 122.9(5)
C13 C12 C11 118.6(5)
C13 C12 H12 120.7
C11 C12 H12 120.7
C14 C13 C12 120.0(5)
C14 C13 H13 120.0
C12 C13 H13 120.0
C13 C14 C15 118.5(5)
C13 C14 H14 120.8
C15 C14 H14 120.8
N3 C15 C14 122.5(6)
N3 C15 H15 118.8
C14 C15 H15 118.8

loop_
_geom_bond_atom_site_label_1
_geom_bond_atom_site_label_2
_geom_bond_distance
Sc1 N1 2.228(4)
Sc1 N2 2.230(5)
Sc1 N3 2.247(4)
Sc1 Cl2 2.3959(19)
Sc1 Cl1 2.414(2)
Sc1 Cl3 2.4512(19)
N1 C1 1.338(7)
N1 C5 1.344(7)
N2 C6 1.336(6)
N2 C10 1.351(7)
N3 C15 1.335(6)
N3 C11 1.341(6)
C1 C2 1.374(8)
C1 H1 0.9500
C2 C3 1.375(9)
C2 H2 0.9500
C3 C4 1.378(8)
C3 H3 0.9500
C4 C5 1.391(7)
C4 H4 0.9500
C5 C6 1.487(8)
C6 C7 1.374(8)
C7 C8 1.374(8)
C7 H7 0.9500
C8 C9 1.377(7)
C8 H8 0.9500
C9 C10 1.390(7)
C9 H9 0.9500
C10 C11 1.471(7)
C11 C12 1.375(7)
C12 C13 1.375(7)
C12 H12 0.9500
C13 C14 1.364(8)
C13 H13 0.9500
C14 C15 1.374(8)
C14 H14 0.9500
C15 H15 0.9500

loop_
_geom_torsion_atom_site_label_1
_geom_torsion_atom_site_label_2
_geom_torsion_atom_site_label_3
_geom_torsion_atom_site_label_4
_geom_torsion
C5 N1 C1 C2 -2.2(9)
Sc1 N1 C1 C2 168.4(5)
N1 C1 C2 C3 0.1(10)
C1 C2 C3 C4 1.6(10)
C2 C3 C4 C5 -1.2(9)
C1 N1 C5 C4 2.6(9)
Sc1 N1 C5 C4 -168.2(4)
C1 N1 C5 C6 -177.9(5)
Sc1 N1 C5 C6 11.2(7)
C3 C4 C5 N1 -0.9(9)
C3 C4 C5 C6 179.7(6)
C10 N2 C6 C7 2.8(9)
Sc1 N2 C6 C7 -177.8(4)
C10 N2 C6 C5 -177.6(5)
Sc1 N2 C6 C5 1.9(7)
N1 C5 C6 N2 -8.4(8)
C4 C5 C6 N2 171.1(5)
N1 C5 C6 C7 171.2(6)
C4 C5 C6 C7 -9.3(10)
N2 C6 C7 C8 -0.9(9)
C5 C6 C7 C8 179.6(5)
C6 C7 C8 C9 -1.6(9)
C7 C8 C9 C10 2.0(9)
C6 N2 C10 C9 -2.3(8)
Sc1 N2 C10 C9 178.2(4)
C6 N2 C10 C11 179.6(5)
Sc1 N2 C10 C11 0.2(6)
C8 C9 C10 N2 0.0(9)
C8 C9 C10 C11 177.8(5)
C15 N3 C11 C12 -2.6(8)
Sc1 N3 C11 C12 -179.1(4)
C15 N3 C11 C10 177.2(5)
Sc1 N3 C11 C10 0.6(6)
N2 C10 C11 N3 -0.5(7)
C9 C10 C11 N3 -178.5(5)
N2 C10 C11 C12 179.2(5)
C9 C10 C11 C12 1.2(9)
N3 C11 C12 C13 2.5(9)
C10 C11 C12 C13 -177.2(5)
C11 C12 C13 C14 -0.7(9)
C12 C13 C14 C15 -0.9(9)
C11 N3 C15 C14 0.8(9)
Sc1 N3 C15 C14 177.2(5)
C13 C14 C15 N3 0.9(9)
